data_4104846
loop_
_publ_author_name
'Shau-Hua Ueng'
'Andrey Solovyev'
'Xinting Yuan'
'Steven J. Geib'
'Louis Fensterbank'
'Emmanuel Lac\^ote'
'Max Malacria'
'Martin Newcomb'
'John C. Walton'
'Dennis P. Curran'

_publ_section_title
;
 N-Heterocyclic Carbene Boryl Radicals: A New Class of Boron-Centered
 Radical
;
_journal_name_full 'Journal of the American Chemical Society'
_journal_page_first 11256
_journal_page_last 11262
_journal_paper_doi 10.1021/ja904103x
_journal_volume 131
_journal_year 2009
_chemical_formula_moiety 'C41 H57 B N2 O2 S2'
_chemical_formula_sum 'C41 H57 B N2 O2 S2'
_chemical_formula_weight 684.82
_chemical_name_systematic
;
?
;
_space_group_IT_number 14
_symmetry_cell_setting monoclinic
_symmetry_space_group_name_Hall '-P 2yn'
_symmetry_space_group_name_H-M 'P 1 21/n 1'
_atom_sites_solution_hydrogens geom
_atom_sites_solution_primary direct
_atom_sites_solution_secondary difmap
_audit_creation_method SHELXL-97
_cell_angle_alpha 90.00
_cell_angle_beta 90.754(9)
_cell_angle_gamma 90.00
_cell_formula_units_Z 4
_cell_length_a 14.1188(19)
_cell_length_b 14.337(2)
_cell_length_c 20.757(2)
_cell_measurement_reflns_used 129
_cell_measurement_temperature 250(2)
_cell_measurement_theta_max 18.3
_cell_measurement_theta_min 3.9
_cell_volume 4201.3(9)
_computing_cell_refinement 'Dirax/lsq (Duisenberg & Schreurs, 1989-2000)'
_computing_data_collection 'Collect (Nonius BV, 1997-2000)'
_computing_data_reduction 'EvalCCD (Duisenberg & Schreurs 1990-2000)'
_computing_molecular_graphics 'DIAMOND (Brandenburg, 1999)'
_computing_publication_material 'WinGX publication routines (Farrugia, 1999)'
_computing_structure_refinement 'SHELXL-97 (Sheldrick, 1997)'
_computing_structure_solution 'SIR92 (Giacovazzo et al, 1993)'
_diffrn_ambient_temperature 250(2)
_diffrn_detector_area_resol_mean 9
_diffrn_measured_fraction_theta_full 0.994
_diffrn_measured_fraction_theta_max 0.994
_diffrn_measurement_device_type KappaCCD
_diffrn_measurement_method 'CCD rotation images, thick slices'
_diffrn_radiation_monochromator graphite
_diffrn_radiation_source 'fine-focus sealed tube'
_diffrn_radiation_type MoK\a
_diffrn_radiation_wavelength 0.71073
_diffrn_reflns_av_R_equivalents 0.0667
_diffrn_reflns_av_sigmaI/netI 0.0785
_diffrn_reflns_limit_h_max 18
_diffrn_reflns_limit_h_min -18
_diffrn_reflns_limit_k_max 18
_diffrn_reflns_limit_k_min -18
_diffrn_reflns_limit_l_max 26
_diffrn_reflns_limit_l_min -26
_diffrn_reflns_number 44254
_diffrn_reflns_theta_full 27.51
_diffrn_reflns_theta_max 27.51
_diffrn_reflns_theta_min 2.26
_diffrn_standards_decay_% 0
_diffrn_standards_number 0
_exptl_absorpt_coefficient_mu 0.160
_exptl_absorpt_correction_T_max 0.979
_exptl_absorpt_correction_T_min 0.764
_exptl_absorpt_correction_type multi-scan
_exptl_absorpt_process_details
; 
R.H. Blessing, Acta Cryst. (1995), A51, 33-38
;
_exptl_crystal_colour colorless
_exptl_crystal_density_diffrn 1.083
_exptl_crystal_description block
_exptl_crystal_F_000 1480
_exptl_crystal_size_max 0.15
_exptl_crystal_size_mid 0.13
_exptl_crystal_size_min 0.13
_refine_diff_density_max 0.611
_refine_diff_density_min -0.697
_refine_diff_density_rms 0.047
_refine_ls_extinction_coef 0.0037(10)
_refine_ls_extinction_expression Fc^*^=kFc[1+0.001xFc^2^\l^3^/sin(2\q)]^-1/4^
_refine_ls_extinction_method SHELXL
_refine_ls_goodness_of_fit_ref 1.019
_refine_ls_hydrogen_treatment constr
_refine_ls_matrix_type full
_refine_ls_number_parameters 451
_refine_ls_number_reflns 9613
_refine_ls_number_restraints 8
_refine_ls_restrained_S_all 1.022
_refine_ls_R_factor_all 0.1788
_refine_ls_R_factor_gt 0.0702
_refine_ls_shift/su_max 0.001
_refine_ls_shift/su_mean 0.000
_refine_ls_structure_factor_coef Fsqd
_refine_ls_weighting_details 'calc w=1/[\s^2^(Fo^2^)+(0.0868P)^2^+2.6458P] where P=(Fo^2^+2Fc^2^)/3'
_refine_ls_weighting_scheme calc
_refine_ls_wR_factor_gt 0.1694
_refine_ls_wR_factor_ref 0.2268
_reflns_number_gt 4233
_reflns_number_total 9613
_reflns_threshold_expression >2sigma(I)
_cod_data_source_file ja904103x_si_003.cif
_cod_data_source_block shu1036b
_cod_original_cell_volume 4201.3(10)
_cod_original_sg_symbol_H-M 'P 21/n'
_cod_database_code 4104846

loop_
_symmetry_equiv_pos_as_xyz
'x, y, z'
'-x+1/2, y+1/2, -z+1/2'
'-x, -y, -z'
'x-1/2, -y-1/2, z-1/2'

loop_
_atom_site_label
_atom_site_type_symbol
_atom_site_fract_x
_atom_site_fract_y
_atom_site_fract_z
_atom_site_U_iso_or_equiv
_atom_site_adp_type
_atom_site_occupancy
_atom_site_symmetry_multiplicity
_atom_site_calc_flag
_atom_site_refinement_flags
_atom_site_disorder_assembly
_atom_site_disorder_group
S1 S 0.28675(7) 0.53611(7) 0.63231(4) 0.0706(3) Uani 1 1 d . . .
S2 S 0.36729(13) 0.71792(9) 0.59345(8) 0.1326(6) Uani 1 1 d . . .
B1 B 0.2756(3) 0.4142(3) 0.59038(17) 0.0501(9) Uani 1 1 d . . .
H1A H 0.2358 0.4182 0.5520 0.060 Uiso 1 1 calc R . .
H1B H 0.3374 0.3909 0.5784 0.060 Uiso 1 1 calc R . .
N1 N 0.13463(15) 0.32713(16) 0.64976(10) 0.0400(5) Uani 1 1 d . . .
N2 N 0.27224(15) 0.30048(16) 0.69264(10) 0.0412(6) Uani 1 1 d . . .
O1 O 0.35661(17) 0.56408(17) 0.52132(11) 0.0710(7) Uani 1 1 d . B .
O2 O 0.39445(19) 0.3013(3) 0.22811(15) 0.1052(10) Uani 1 1 d . . .
C1 C 0.22803(19) 0.34777(19) 0.64352(13) 0.0410(7) Uani 1 1 d . . .
C2 C 0.1207(2) 0.2689(2) 0.70251(13) 0.0471(7) Uani 1 1 d . . .
H2 H 0.0631 0.2460 0.7168 0.057 Uiso 1 1 calc R . .
C3 C 0.2064(2) 0.2520(2) 0.72883(14) 0.0484(7) Uani 1 1 d . . .
H3 H 0.2193 0.2148 0.7646 0.058 Uiso 1 1 calc R . .
C4 C 0.05866(18) 0.3562(2) 0.60543(13) 0.0425(7) Uani 1 1 d . . .
C5 C 0.0415(2) 0.3018(2) 0.55008(14) 0.0514(8) Uani 1 1 d . . .
C6 C -0.0351(2) 0.3289(3) 0.51029(15) 0.0584(9) Uani 1 1 d . . .
H6 H -0.0494 0.2940 0.4737 0.070 Uiso 1 1 calc R . .
C7 C -0.0897(2) 0.4060(3) 0.52427(16) 0.0616(9) Uani 1 1 d . . .
H7 H -0.1396 0.4227 0.4969 0.074 Uiso 1 1 calc R . .
C8 C -0.0705(2) 0.4586(2) 0.57894(16) 0.0589(9) Uani 1 1 d . . .
H8 H -0.1079 0.5103 0.5878 0.071 Uiso 1 1 calc R . .
C9 C 0.00457(19) 0.4353(2) 0.62139(14) 0.0475(7) Uani 1 1 d . . .
C10 C 0.1010(2) 0.2161(3) 0.53246(17) 0.0684(10) Uani 1 1 d . . .
H10 H 0.1504 0.2086 0.5657 0.082 Uiso 1 1 calc R . .
C11 C 0.1502(3) 0.2308(4) 0.4673(2) 0.1128(17) Uani 1 1 d . . .
H11A H 0.1032 0.2360 0.4337 0.169 Uiso 1 1 calc R . .
H11B H 0.1907 0.1786 0.4587 0.169 Uiso 1 1 calc R . .
H11C H 0.1873 0.2869 0.4691 0.169 Uiso 1 1 calc R . .
C12 C 0.0414(4) 0.1262(3) 0.5308(2) 0.0997(15) Uani 1 1 d . . .
H12A H 0.0183 0.1134 0.5732 0.149 Uiso 1 1 calc R . .
H12B H 0.0800 0.0752 0.5168 0.149 Uiso 1 1 calc R . .
H12C H -0.0111 0.1341 0.5015 0.149 Uiso 1 1 calc R . .
C13 C 0.0222(2) 0.4929(2) 0.68207(15) 0.0562(8) Uani 1 1 d . . .
H13 H 0.0827 0.4724 0.7009 0.067 Uiso 1 1 calc R . .
C14 C 0.0307(3) 0.5977(3) 0.66777(19) 0.0805(11) Uani 1 1 d . . .
H14A H 0.0790 0.6076 0.6364 0.121 Uiso 1 1 calc R . .
H14B H 0.0471 0.6304 0.7067 0.121 Uiso 1 1 calc R . .
H14C H -0.0287 0.6207 0.6513 0.121 Uiso 1 1 calc R . .
C15 C -0.0550(3) 0.4736(3) 0.73202(19) 0.0925(13) Uani 1 1 d . . .
H15A H -0.1158 0.4899 0.7141 0.139 Uiso 1 1 calc R . .
H15B H -0.0428 0.5102 0.7699 0.139 Uiso 1 1 calc R . .
H15C H -0.0545 0.4086 0.7431 0.139 Uiso 1 1 calc R . .
C16 C 0.37537(19) 0.2924(2) 0.70138(14) 0.0442(7) Uani 1 1 d . . .
C17 C 0.4231(2) 0.2285(2) 0.66199(15) 0.0544(8) Uani 1 1 d . . .
C18 C 0.5218(2) 0.2205(3) 0.67191(17) 0.0636(9) Uani 1 1 d . . .
H18 H 0.5565 0.1798 0.6465 0.076 Uiso 1 1 calc R . .
C19 C 0.5675(2) 0.2725(3) 0.71885(18) 0.0652(10) Uani 1 1 d . . .
H19 H 0.6325 0.2657 0.7249 0.078 Uiso 1 1 calc R . .
C20 C 0.5184(2) 0.3343(2) 0.75698(17) 0.0595(9) Uani 1 1 d . . .
H20 H 0.5511 0.3686 0.7881 0.071 Uiso 1 1 calc R . .
C21 C 0.4200(2) 0.3465(2) 0.74957(14) 0.0487(7) Uani 1 1 d . . .
C22 C 0.3728(2) 0.1682(3) 0.61133(18) 0.0699(10) Uani 1 1 d . . .
H22 H 0.3076 0.1911 0.6075 0.084 Uiso 1 1 calc R . .
C23 C 0.4170(4) 0.1771(4) 0.5449(2) 0.1236(19) Uani 1 1 d . . .
H23A H 0.4201 0.2418 0.5331 0.185 Uiso 1 1 calc R . .
H23B H 0.3789 0.1440 0.5139 0.185 Uiso 1 1 calc R . .
H23C H 0.4797 0.1513 0.5460 0.185 Uiso 1 1 calc R . .
C24 C 0.3673(4) 0.0660(3) 0.6332(3) 0.1212(18) Uani 1 1 d . . .
H24A H 0.4301 0.0405 0.6364 0.182 Uiso 1 1 calc R . .
H24B H 0.3308 0.0308 0.6023 0.182 Uiso 1 1 calc R . .
H24C H 0.3376 0.0628 0.6745 0.182 Uiso 1 1 calc R . .
C25 C 0.3667(2) 0.4128(2) 0.79380(15) 0.0587(9) Uani 1 1 d . . .
H25 H 0.3022 0.4197 0.7763 0.070 Uiso 1 1 calc R . .
C26 C 0.3591(3) 0.3698(3) 0.86167(18) 0.0918(13) Uani 1 1 d . . .
H26A H 0.3271 0.3109 0.8588 0.138 Uiso 1 1 calc R . .
H26B H 0.3241 0.4111 0.8889 0.138 Uiso 1 1 calc R . .
H26C H 0.4215 0.3607 0.8796 0.138 Uiso 1 1 calc R . .
C27 C 0.4115(3) 0.5102(3) 0.7965(2) 0.0867(12) Uani 1 1 d . . .
H27A H 0.4732 0.5063 0.8162 0.130 Uiso 1 1 calc R . .
H27B H 0.3723 0.5510 0.8214 0.130 Uiso 1 1 calc R . .
H27C H 0.4169 0.5344 0.7536 0.130 Uiso 1 1 calc R . .
C28 C 0.3396(3) 0.6084(3) 0.57696(18) 0.0689(10) Uani 1 1 d . . .
C29 C 0.4060(4) 0.6118(3) 0.4691(2) 0.0980(14) Uani 1 1 d D . .
H29A H 0.4645 0.6393 0.4850 0.118 Uiso 0.20 1 calc PR A 1
H29B H 0.3665 0.6608 0.4509 0.118 Uiso 0.20 1 calc PR A 1
H29C H 0.3874 0.6769 0.4673 0.118 Uiso 0.80 1 d PR A 2
H29D H 0.4740 0.6086 0.4761 0.118 Uiso 0.80 1 d PR A 2
C30A C 0.427(3) 0.537(3) 0.4174(19) 0.150(4) Uani 0.20 1 d PD B 1
H30A H 0.4593 0.4842 0.4371 0.179 Uiso 0.20 1 calc PR B 1
H30B H 0.4676 0.5628 0.3846 0.179 Uiso 0.20 1 calc PR B 1
C31A C 0.331(2) 0.505(2) 0.3866(13) 0.121(2) Uani 0.20 1 d PD B 1
H31A H 0.3076 0.5445 0.3521 0.146 Uiso 0.20 1 calc PR B 1
H31B H 0.2823 0.4900 0.4173 0.146 Uiso 0.20 1 calc PR B 1
C32A C 0.392(3) 0.4173(18) 0.363(2) 0.171(5) Uani 0.20 1 d PD B 1
H32A H 0.4285 0.4421 0.3281 0.206 Uiso 0.20 1 calc PR B 1
H32B H 0.4365 0.4072 0.3982 0.206 Uiso 0.20 1 calc PR B 1
C30B C 0.3805(9) 0.5659(5) 0.4103(4) 0.150(4) Uani 0.80 1 d PD B 2
H30C H 0.4210 0.5910 0.3771 0.179 Uiso 0.80 1 calc PR B 2
H30D H 0.3164 0.5850 0.3995 0.179 Uiso 0.80 1 calc PR B 2
C31B C 0.3838(6) 0.4631(5) 0.4046(3) 0.121(2) Uani 0.80 1 d PD B 2
H31C H 0.4474 0.4426 0.4157 0.146 Uiso 0.80 1 calc PR B 2
H31D H 0.3415 0.4368 0.4362 0.146 Uiso 0.80 1 calc PR B 2
C32B C 0.3583(8) 0.4235(7) 0.3410(3) 0.171(5) Uani 0.80 1 d PD B 2
H32C H 0.4000 0.4491 0.3087 0.206 Uiso 0.80 1 calc PR B 2
H32D H 0.2940 0.4417 0.3298 0.206 Uiso 0.80 1 calc PR B 2
C33 C 0.3657(5) 0.3155(5) 0.3402(3) 0.164(3) Uani 1 1 d D . .
H33A H 0.4225 0.2793 0.3487 0.197 Uiso 0.20 1 calc PR B 1
H33B H 0.3195 0.2938 0.3710 0.197 Uiso 0.20 1 calc PR B 1
H33C H 0.4311 0.2966 0.3467 0.197 Uiso 0.80 1 d PR B 2
H33D H 0.3284 0.2893 0.3747 0.197 Uiso 0.80 1 d PR B 2
C34 C 0.3307(4) 0.2815(4) 0.2781(3) 0.1202(19) Uani 1 1 d . B .
H34A H 0.3209 0.2146 0.2806 0.144 Uiso 1 1 calc R . .
H34B H 0.2701 0.3104 0.2683 0.144 Uiso 1 1 calc R . .
C35 C 0.3548(3) 0.2797(4) 0.1671(2) 0.1139(18) Uani 1 1 d . . .
H35A H 0.3154 0.2246 0.1715 0.137 Uiso 1 1 calc R . .
H35B H 0.4059 0.2639 0.1383 0.137 Uiso 1 1 calc R . .
C36 C 0.2964(3) 0.3551(4) 0.1363(2) 0.0852(12) Uani 1 1 d . . .
C37 C 0.2847(5) 0.4416(5) 0.1638(3) 0.1246(19) Uani 1 1 d . . .
H37 H 0.3145 0.4561 0.2027 0.150 Uiso 1 1 calc R . .
C39 C 0.1847(7) 0.4861(9) 0.0753(6) 0.194(5) Uani 1 1 d . . .
H39 H 0.1446 0.5292 0.0556 0.233 Uiso 1 1 calc R . .
C38 C 0.2271(8) 0.5075(6) 0.1323(5) 0.179(4) Uani 1 1 d . . .
H38 H 0.2180 0.5660 0.1506 0.215 Uiso 1 1 calc R . .
C40 C 0.2003(5) 0.4015(8) 0.0461(4) 0.157(3) Uani 1 1 d . . .
H40 H 0.1743 0.3895 0.0056 0.188 Uiso 1 1 calc R . .
C41 C 0.2534(3) 0.3357(4) 0.0762(3) 0.1087(16) Uani 1 1 d . . .
H41 H 0.2615 0.2776 0.0572 0.130 Uiso 1 1 calc R . .

loop_
_atom_site_aniso_label
_atom_site_aniso_U_11
_atom_site_aniso_U_22
_atom_site_aniso_U_33
_atom_site_aniso_U_23
_atom_site_aniso_U_13
_atom_site_aniso_U_12
S1 0.0896(7) 0.0605(6) 0.0622(6) 0.0017(4) 0.0208(5) -0.0179(5)
S2 0.1910(15) 0.0639(8) 0.1449(12) -0.0100(7) 0.0807(11) -0.0349(9)
B1 0.0468(19) 0.056(2) 0.047(2) 0.0110(17) 0.0027(15) -0.0034(17)
N1 0.0366(13) 0.0452(14) 0.0380(12) 0.0068(10) -0.0027(10) -0.0012(10)
N2 0.0382(13) 0.0444(14) 0.0408(13) 0.0050(11) -0.0023(10) -0.0026(10)
O1 0.0821(17) 0.0639(16) 0.0675(16) 0.0203(12) 0.0192(13) -0.0117(12)
O2 0.0672(17) 0.154(3) 0.095(2) -0.034(2) 0.0079(16) 0.0005(18)
C1 0.0402(16) 0.0430(17) 0.0396(15) 0.0000(12) -0.0033(12) -0.0024(13)
C2 0.0412(16) 0.0537(19) 0.0465(17) 0.0095(14) 0.0030(13) -0.0046(14)
C3 0.0485(17) 0.0517(19) 0.0448(17) 0.0145(14) 0.0002(13) -0.0041(14)
C4 0.0349(15) 0.0483(18) 0.0443(16) 0.0075(13) -0.0015(12) -0.0026(13)
C5 0.0483(17) 0.058(2) 0.0480(18) 0.0015(15) -0.0033(14) -0.0024(15)
C6 0.058(2) 0.070(2) 0.0471(18) 0.0010(16) -0.0128(15) -0.0029(17)
C7 0.0502(19) 0.072(2) 0.062(2) 0.0135(18) -0.0153(16) -0.0013(17)
C8 0.0521(19) 0.061(2) 0.064(2) 0.0061(17) -0.0022(16) 0.0112(16)
C9 0.0418(16) 0.0546(19) 0.0459(17) 0.0081(14) -0.0002(13) 0.0000(14)
C10 0.068(2) 0.072(2) 0.065(2) -0.0187(18) -0.0188(18) 0.0112(19)
C11 0.112(4) 0.106(4) 0.122(4) -0.036(3) 0.045(3) 0.009(3)
C12 0.141(4) 0.059(3) 0.099(3) 0.002(2) -0.024(3) 0.004(3)
C13 0.0549(19) 0.058(2) 0.0560(19) -0.0026(16) 0.0015(15) 0.0083(16)
C14 0.104(3) 0.061(2) 0.077(3) -0.0079(19) -0.002(2) 0.004(2)
C15 0.096(3) 0.114(4) 0.068(2) -0.014(2) 0.025(2) -0.014(3)
C16 0.0353(15) 0.0481(18) 0.0492(17) 0.0125(14) -0.0046(13) -0.0035(13)
C17 0.0478(18) 0.054(2) 0.062(2) 0.0046(16) -0.0004(15) 0.0008(15)
C18 0.0476(19) 0.066(2) 0.077(2) 0.0022(18) 0.0063(17) 0.0101(17)
C19 0.0372(17) 0.075(3) 0.083(3) 0.015(2) -0.0075(17) -0.0037(17)
C20 0.0506(19) 0.059(2) 0.069(2) 0.0073(17) -0.0151(16) -0.0081(16)
C21 0.0440(17) 0.0495(19) 0.0524(18) 0.0107(14) -0.0080(14) -0.0022(14)
C22 0.059(2) 0.071(3) 0.080(3) -0.021(2) -0.0059(18) 0.0039(18)
C23 0.150(5) 0.139(5) 0.082(3) -0.034(3) 0.003(3) -0.029(4)
C24 0.137(4) 0.085(4) 0.141(4) -0.014(3) -0.024(4) -0.033(3)
C25 0.060(2) 0.058(2) 0.057(2) -0.0042(16) -0.0137(16) 0.0014(16)
C26 0.109(3) 0.104(3) 0.062(2) 0.004(2) 0.005(2) 0.011(3)
C27 0.101(3) 0.060(3) 0.099(3) -0.014(2) -0.016(2) -0.005(2)
C28 0.073(2) 0.062(2) 0.073(2) 0.0069(19) 0.0213(19) -0.0040(18)
C29 0.123(4) 0.084(3) 0.088(3) 0.028(3) 0.044(3) -0.009(3)
C30A 0.298(13) 0.076(6) 0.076(4) 0.006(4) 0.063(6) -0.064(6)
C31A 0.181(7) 0.108(6) 0.076(4) 0.021(4) 0.054(4) 0.046(5)
C32A 0.214(10) 0.226(9) 0.076(7) -0.065(6) 0.052(6) -0.133(7)
C30B 0.298(13) 0.076(6) 0.076(4) 0.006(4) 0.063(6) -0.064(6)
C31B 0.181(7) 0.108(6) 0.076(4) 0.021(4) 0.054(4) 0.046(5)
C32B 0.214(10) 0.226(9) 0.076(7) -0.065(6) 0.052(6) -0.133(7)
C33 0.189(7) 0.177(7) 0.128(5) -0.041(5) 0.041(5) -0.061(6)
C34 0.101(4) 0.124(4) 0.137(4) -0.049(4) 0.047(3) -0.033(3)
C35 0.085(3) 0.150(5) 0.106(4) -0.042(3) -0.017(3) 0.030(3)
C36 0.058(2) 0.105(4) 0.094(3) -0.008(3) 0.016(2) -0.004(2)
C37 0.148(5) 0.101(4) 0.127(4) 0.003(4) 0.050(4) 0.006(4)
C39 0.183(8) 0.189(10) 0.212(11) 0.136(10) 0.077(8) 0.055(8)
C38 0.242(10) 0.119(6) 0.181(8) 0.051(7) 0.114(8) 0.032(6)
C40 0.127(5) 0.209(9) 0.135(6) 0.090(7) 0.002(4) -0.018(6)
C41 0.089(3) 0.129(4) 0.108(4) 0.019(3) 0.004(3) -0.020(3)

loop_
_atom_type_symbol
_atom_type_description
_atom_type_scat_dispersion_real
_atom_type_scat_dispersion_imag
_atom_type_scat_source
C C 0.0033 0.0016 'International Tables Vol C Tables 4.2.6.8 and 6.1.1.4'
H H 0.0000 0.0000 'International Tables Vol C Tables 4.2.6.8 and 6.1.1.4'
B B 0.0013 0.0007 'International Tables Vol C Tables 4.2.6.8 and 6.1.1.4'
N N 0.0061 0.0033 'International Tables Vol C Tables 4.2.6.8 and 6.1.1.4'
O O 0.0106 0.0060 'International Tables Vol C Tables 4.2.6.8 and 6.1.1.4'
S S 0.1246 0.1234 'International Tables Vol C Tables 4.2.6.8 and 6.1.1.4'

loop_
_geom_angle_atom_site_label_1
_geom_angle_atom_site_label_2
_geom_angle_atom_site_label_3
_geom_angle
C28 S1 B1 105.87(17)
C1 B1 S1 104.8(2)
C1 B1 H1A 110.8
S1 B1 H1A 110.8
C1 B1 H1B 110.8
S1 B1 H1B 110.8
H1A B1 H1B 108.9
C1 N1 C2 110.6(2)
C1 N1 C4 125.6(2)
C2 N1 C4 123.7(2)
C1 N2 C3 110.4(2)
C1 N2 C16 124.9(2)
C3 N2 C16 124.2(2)
C28 O1 C29 120.5(3)
C34 O2 C35 111.5(4)
N1 C1 N2 104.8(2)
N1 C1 B1 127.4(2)
N2 C1 B1 127.8(2)
C3 C2 N1 107.0(2)
C3 C2 H2 126.5
N1 C2 H2 126.5
C2 C3 N2 107.2(2)
C2 C3 H3 126.4
N2 C3 H3 126.4
C5 C4 C9 123.4(2)
C5 C4 N1 118.2(2)
C9 C4 N1 118.4(2)
C6 C5 C4 116.7(3)
C6 C5 C10 120.0(3)
C4 C5 C10 123.3(3)
C7 C6 C5 121.6(3)
C7 C6 H6 119.2
C5 C6 H6 119.2
C6 C7 C8 120.2(3)
C6 C7 H7 119.9
C8 C7 H7 119.9
C7 C8 C9 121.4(3)
C7 C8 H8 119.3
C9 C8 H8 119.3
C4 C9 C8 116.7(3)
C4 C9 C13 123.2(2)
C8 C9 C13 120.1(3)
C5 C10 C12 112.0(3)
C5 C10 C11 110.7(3)
C12 C10 C11 110.3(3)
C5 C10 H10 107.9
C12 C10 H10 107.9
C11 C10 H10 107.9
C10 C11 H11A 109.5
C10 C11 H11B 109.5
H11A C11 H11B 109.5
C10 C11 H11C 109.5
H11A C11 H11C 109.5
H11B C11 H11C 109.5
C10 C12 H12A 109.5
C10 C12 H12B 109.5
H12A C12 H12B 109.5
C10 C12 H12C 109.5
H12A C12 H12C 109.5
H12B C12 H12C 109.5
C9 C13 C14 112.5(3)
C9 C13 C15 110.5(3)
C14 C13 C15 111.3(3)
C9 C13 H13 107.4
C14 C13 H13 107.4
C15 C13 H13 107.4
C13 C14 H14A 109.5
C13 C14 H14B 109.5
H14A C14 H14B 109.5
C13 C14 H14C 109.5
H14A C14 H14C 109.5
H14B C14 H14C 109.5
C13 C15 H15A 109.5
C13 C15 H15B 109.5
H15A C15 H15B 109.5
C13 C15 H15C 109.5
H15A C15 H15C 109.5
H15B C15 H15C 109.5
C17 C16 C21 124.0(3)
C17 C16 N2 117.5(2)
C21 C16 N2 118.5(3)
C16 C17 C18 116.6(3)
C16 C17 C22 123.2(3)
C18 C17 C22 120.2(3)
C19 C18 C17 120.7(3)
C19 C18 H18 119.6
C17 C18 H18 119.6
C18 C19 C20 121.2(3)
C18 C19 H19 119.4
C20 C19 H19 119.4
C19 C20 C21 121.3(3)
C19 C20 H20 119.4
C21 C20 H20 119.4
C20 C21 C16 116.2(3)
C20 C21 C25 120.4(3)
C16 C21 C25 123.4(3)
C23 C22 C17 112.5(3)
C23 C22 C24 111.7(4)
C17 C22 C24 111.2(3)
C23 C22 H22 107.0
C17 C22 H22 107.0
C24 C22 H22 107.0
C22 C23 H23A 109.5
C22 C23 H23B 109.5
H23A C23 H23B 109.5
C22 C23 H23C 109.5
H23A C23 H23C 109.5
H23B C23 H23C 109.5
C22 C24 H24A 109.5
C22 C24 H24B 109.5
H24A C24 H24B 109.5
C22 C24 H24C 109.5
H24A C24 H24C 109.5
H24B C24 H24C 109.5
C21 C25 C27 112.5(3)
C21 C25 C26 109.9(3)
C27 C25 C26 111.4(3)
C21 C25 H25 107.6
C27 C25 H25 107.6
C26 C25 H25 107.6
C25 C26 H26A 109.5
C25 C26 H26B 109.5
H26A C26 H26B 109.5
C25 C26 H26C 109.5
H26A C26 H26C 109.5
H26B C26 H26C 109.5
C25 C27 H27A 109.5
C25 C27 H27B 109.5
H27A C27 H27B 109.5
C25 C27 H27C 109.5
H27A C27 H27C 109.5
H27B C27 H27C 109.5
O1 C28 S2 125.7(3)
O1 C28 S1 111.8(3)
S2 C28 S1 122.4(2)
C30B C29 O1 107.5(5)
O1 C29 C30A 106.7(19)
C30B C29 H29A 133.1
O1 C29 H29A 110.4
C30A C29 H29A 110.4
C30B C29 H29B 82.3
O1 C29 H29B 110.4
C30A C29 H29B 110.4
H29A C29 H29B 108.6
C30B C29 H29C 110.2
O1 C29 H29C 110.2
C30A C29 H29C 134.0
H29A C29 H29C 81.3
C30B C29 H29D 110.2
O1 C29 H29D 110.2
C30A C29 H29D 82.7
H29B C29 H29D 130.9
H29C C29 H29D 108.5
C29 C30A C31A 108(2)
C29 C30A H30A 110.0
C31A C30A H30A 110.0
C29 C30A H30B 110.0
C31A C30A H30B 110.0
H30A C30A H30B 108.4
C30A C31A C32A 83.9(17)
C30A C31A H31A 114.7
C32A C31A H31A 114.7
C30A C31A H31B 114.7
C32A C31A H31B 114.7
H31A C31A H31B 111.7
C33 C32A C31A 134(3)
C33 C32A H32A 103.6
C31A C32A H32A 103.6
C33 C32A H32B 103.6
C31A C32A H32B 103.6
H32A C32A H32B 105.3
C29 C30B C31B 121.3(7)
C29 C30B H30C 107.0
C31B C30B H30C 107.0
C29 C30B H30D 107.0
C31B C30B H30D 107.0
H30C C30B H30D 106.7
C32B C31B C30B 116.6(7)
C32B C31B H31C 108.1
C30B C31B H31C 108.1
C32B C31B H31D 108.1
C30B C31B H31D 108.1
H31C C31B H31D 107.3
C31B C32B C33 112.2(7)
C31B C32B H32C 109.2
C33 C32B H32C 109.2
C31B C32B H32D 109.2
C33 C32B H32D 109.2
H32C C32B H32D 107.9
C34 C33 C32B 108.7(6)
C34 C33 C32A 130.7(19)
C34 C33 H33A 104.6
C32B C33 H33A 126.0
C32A C33 H33A 104.6
C34 C33 H33B 104.6
C32B C33 H33B 105.5
C32A C33 H33B 104.6
H33A C33 H33B 105.7
C34 C33 H33C 109.9
C32B C33 H33C 109.9
C32A C33 H33C 90.0
H33B C33 H33C 117.7
C34 C33 H33D 110.0
C32B C33 H33D 109.9
C32A C33 H33D 105.1
H33A C33 H33D 96.6
H33C C33 H33D 108.3
O2 C34 C33 111.7(4)
O2 C34 H34A 109.3
C33 C34 H34A 109.3
O2 C34 H34B 109.3
C33 C34 H34B 109.3
H34A C34 H34B 107.9
O2 C35 C36 115.7(4)
O2 C35 H35A 108.4
C36 C35 H35A 108.4
O2 C35 H35B 108.4
C36 C35 H35B 108.4
H35A C35 H35B 107.4
C37 C36 C41 119.4(5)
C37 C36 C35 122.9(5)
C41 C36 C35 117.7(5)
C36 C37 C38 119.1(7)
C36 C37 H37 120.4
C38 C37 H37 120.4
C38 C39 C40 120.9(9)
C38 C39 H39 119.6
C40 C39 H39 119.6
C39 C38 C37 120.1(9)
C39 C38 H38 120.0
C37 C38 H38 120.0
C41 C40 C39 120.2(9)
C41 C40 H40 119.9
C39 C40 H40 119.9
C40 C41 C36 120.1(7)
C40 C41 H41 119.9
C36 C41 H41 119.9

loop_
_geom_bond_atom_site_label_1
_geom_bond_atom_site_label_2
_geom_bond_distance
S1 C28 1.725(4)
S1 B1 1.957(4)
S2 C28 1.652(4)
B1 C1 1.611(4)
B1 H1A 0.9700
B1 H1B 0.9700
N1 C1 1.359(3)
N1 C2 1.393(3)
N1 C4 1.465(3)
N2 C1 1.368(3)
N2 C3 1.389(4)
N2 C16 1.470(3)
O1 C28 1.343(4)
O1 C29 1.466(4)
O2 C34 1.411(5)
O2 C35 1.412(5)
C2 C3 1.343(4)
C2 H2 0.9300
C3 H3 0.9300
C4 C5 1.407(4)
C4 C9 1.409(4)
C5 C6 1.407(4)
C5 C10 1.535(5)
C6 C7 1.381(5)
C6 H6 0.9300
C7 C8 1.386(5)
C7 H7 0.9300
C8 C9 1.409(4)
C8 H8 0.9300
C9 C13 1.524(4)
C10 C12 1.538(5)
C10 C11 1.543(6)
C10 H10 0.9800
C11 H11A 0.9600
C11 H11B 0.9600
C11 H11C 0.9600
C12 H12A 0.9600
C12 H12B 0.9600
C12 H12C 0.9600
C13 C14 1.537(5)
C13 C15 1.539(5)
C13 H13 0.9800
C14 H14A 0.9600
C14 H14B 0.9600
C14 H14C 0.9600
C15 H15A 0.9600
C15 H15B 0.9600
C15 H15C 0.9600
C16 C17 1.406(4)
C16 C21 1.408(4)
C17 C18 1.411(4)
C17 C22 1.529(5)
C18 C19 1.379(5)
C18 H18 0.9300
C19 C20 1.381(5)
C19 H19 0.9300
C20 C21 1.407(4)
C20 H20 0.9300
C21 C25 1.527(4)
C22 C23 1.526(6)
C22 C24 1.537(6)
C22 H22 0.9800
C23 H23A 0.9600
C23 H23B 0.9600
C23 H23C 0.9600
C24 H24A 0.9600
C24 H24B 0.9600
C24 H24C 0.9600
C25 C27 1.533(5)
C25 C26 1.543(5)
C25 H25 0.9800
C26 H26A 0.9600
C26 H26B 0.9600
C26 H26C 0.9600
C27 H27A 0.9600
C27 H27B 0.9600
C27 H27C 0.9600
C29 C30B 1.426(8)
C29 C30A 1.548(19)
C29 H29A 0.9700
C29 H29B 0.9700
C29 H29C 0.9700
C29 H29D 0.9700
C30A C31A 1.56(2)
C30A H30A 0.9700
C30A H30B 0.9700
C31A C32A 1.595(19)
C31A H31A 0.9700
C31A H31B 0.9700
C32A C33 1.577(18)
C32A H32A 0.9700
C32A H32B 0.9700
C30B C31B 1.480(8)
C30B H30C 0.9700
C30B H30D 0.9700
C31B C32B 1.477(8)
C31B H31C 0.9700
C31B H31D 0.9700
C32B C33 1.552(11)
C32B H32C 0.9700
C32B H32D 0.9700
C33 C34 1.458(7)
C33 H33A 0.9700
C33 H33B 0.9700
C33 H33C 0.9700
C33 H33D 0.9700
C34 H34A 0.9700
C34 H34B 0.9700
C35 C36 1.497(7)
C35 H35A 0.9700
C35 H35B 0.9700
C36 C37 1.376(7)
C36 C41 1.408(6)
C37 C38 1.403(10)
C37 H37 0.9300
C39 C38 1.355(13)
C39 C40 1.374(12)
C39 H39 0.9300
C38 H38 0.9300
C40 C41 1.353(9)
C40 H40 0.9300
C41 H41 0.9300
